data_7045007
loop_
_publ_author_name
'Zhang, Haitao'
'Nakanishi, Ryo'
'Katoh, Keiichi'
'Breedlove, Brian K.'
'Kitagawa, Yasutaka'
'Yamashita, Masahiro'

_publ_section_title
;
 Low coordinated mononuclear erbium(iii) single-molecule magnets with
 C<sub>3v</sub> symmetry: a method for altering single-molecule magnet
 properties by incorporating hard and soft donors.
;
_journal_issue 2
_journal_name_full 'Dalton transactions (Cambridge, England : 2003)'
_journal_page_first 302
_journal_page_last 305
_journal_paper_doi 10.1039/c7dt04053a
_journal_volume 47
_journal_year 2018
_chemical_formula_sum 'C21 H57 Er Si6'
_chemical_formula_weight 645.46
_chemical_properties_physical Air-sensitive,Moisture-sensitive,Heat-sensitive,Oxygen-sensitive
_space_group_crystal_system trigonal
_space_group_IT_number 159
_space_group_name_Hall 'P 3 -2c'
_space_group_name_H-M_alt 'P 3 1 c'
_symmetry_space_group_name_Hall 'P 3 -2c'
_symmetry_space_group_name_H-M 'P 3 1 c'
_atom_sites_solution_hydrogens geom
_audit_creation_method SHELXL-2016/4
_audit_update_record
;
2017-09-08 deposited with the CCDC.
2017-11-27 downloaded from the CCDC.
;
_cell_angle_alpha 90
_cell_angle_beta 90
_cell_angle_gamma 120
_cell_formula_units_Z 2
_cell_length_a 16.2788(3)
_cell_length_b 16.2788(3)
_cell_length_c 8.5882(2)
_cell_measurement_reflns_used 9491
_cell_measurement_temperature 110(2)
_cell_measurement_theta_max 32.4690
_cell_measurement_theta_min 2.4850
_cell_volume 1970.96(7)
_computing_structure_refinement 'SHELXL-2016/4 (Sheldrick, 2016)'
_diffrn_ambient_temperature 110(2)
_diffrn_measured_fraction_theta_full 0.993
_diffrn_measured_fraction_theta_max 0.974
_diffrn_measurement_device_type 'CCD area detector'
_diffrn_radiation_type MoK\a
_diffrn_radiation_wavelength 0.71073
_diffrn_reflns_av_R_equivalents 0.0383
_diffrn_reflns_av_unetI/netI 0.0256
_diffrn_reflns_Laue_measured_fraction_full 0.993
_diffrn_reflns_Laue_measured_fraction_max 0.974
_diffrn_reflns_limit_h_max 25
_diffrn_reflns_limit_h_min -25
_diffrn_reflns_limit_k_max 25
_diffrn_reflns_limit_k_min -26
_diffrn_reflns_limit_l_max 13
_diffrn_reflns_limit_l_min -7
_diffrn_reflns_number 31271
_diffrn_reflns_point_group_measured_fraction_full 0.874
_diffrn_reflns_point_group_measured_fraction_max 0.805
_diffrn_reflns_theta_full 25.242
_diffrn_reflns_theta_max 34.894
_diffrn_reflns_theta_min 2.502
_exptl_absorpt_coefficient_mu 2.317
_exptl_absorpt_correction_T_max 1.00000
_exptl_absorpt_correction_T_min 0.75187
_exptl_absorpt_correction_type multi-scan
_exptl_crystal_colour pink
_exptl_crystal_density_diffrn 1.088
_exptl_crystal_description rodlike
_exptl_crystal_F_000 670
_exptl_crystal_size_max 0.300
_exptl_crystal_size_mid 0.200
_exptl_crystal_size_min 0.200
_refine_diff_density_max 0.721
_refine_diff_density_min -0.677
_refine_diff_density_rms 0.076
_refine_ls_abs_structure_details
;
 Flack x determined using 1606 quotients [(I+)-(I-)]/[(I+)+(I-)]
 (Parsons, Flack and Wagner, Acta Cryst. B69 (2013) 249-259).
;
_refine_ls_abs_structure_Flack -0.028(5)
_refine_ls_extinction_method none
_refine_ls_goodness_of_fit_ref 1.043
_refine_ls_hydrogen_treatment constr
_refine_ls_matrix_type full
_refine_ls_number_parameters 85
_refine_ls_number_reflns 4625
_refine_ls_number_restraints 1
_refine_ls_restrained_S_all 1.043
_refine_ls_R_factor_all 0.0247
_refine_ls_R_factor_gt 0.0205
_refine_ls_shift/su_max 0.004
_refine_ls_shift/su_mean 0.000
_refine_ls_structure_factor_coef Fsqd
_refine_ls_weighting_details 'w=1/[\s^2^(Fo^2^)+(0.0255P)^2^] where P=(Fo^2^+2Fc^2^)/3'
_refine_ls_weighting_scheme calc
_refine_ls_wR_factor_gt 0.0434
_refine_ls_wR_factor_ref 0.0444
_reflns_Friedel_coverage 0.648
_reflns_Friedel_fraction_full 0.755
_reflns_Friedel_fraction_max 0.636
_reflns_number_gt 4294
_reflns_number_total 4625
_reflns_threshold_expression 'I > 2\s(I)'
_cod_data_source_file c7dt04053a2.cif
_cod_data_source_block Er(btmsm)3_(2)
_cod_depositor_comments 'Adding full bibliography for 7045005--7045007.cif.'
_cod_original_cell_volume 1970.96(9)
_cod_database_code 7045007
_shelx_shelxl_version_number 2016/4
_shelx_space_group_comment
;
The symmetry employed for this shelxl refinement is uniquely defined
by the following loop, which should always be used as a source of
symmetry information in preference to the above space-group names.
They are only intended as comments.
;
_shelx_estimated_absorpt_t_min 0.543
_shelx_estimated_absorpt_t_max 0.654

loop_
_space_group_symop_operation_xyz
'x, y, z'
'-y, x-y, z'
'-x+y, -x, z'
'y, x, z+1/2'
'x-y, -y, z+1/2'
'-x, -x+y, z+1/2'

loop_
_atom_site_label
_atom_site_type_symbol
_atom_site_fract_x
_atom_site_fract_y
_atom_site_fract_z
_atom_site_U_iso_or_equiv
_atom_site_adp_type
_atom_site_occupancy
_atom_site_site_symmetry_order
_atom_site_calc_flag
_atom_site_refinement_flags_posn
_atom_site_refinement_flags_adp
_atom_site_refinement_flags_occupancy
ER1 Er 0.333333 0.666667 0.25196(3) 0.01536(4) Uani 1 3 d S T P
SI1 Si 0.28594(4) 0.44982(4) 0.32509(8) 0.02132(13) Uani 1 1 d . . .
SI2 Si 0.16809(4) 0.44921(4) 0.02589(8) 0.02203(13) Uani 1 1 d . . .
C1 C 0.27230(15) 0.51145(14) 0.1547(3) 0.0187(4) Uani 1 1 d . . .
H1A H 0.324938 0.518736 0.085533 0.022 Uiso 1 1 calc R U .
C2 C 0.3670(2) 0.54529(18) 0.4700(3) 0.0276(5) Uani 1 1 d . . .
H2A H 0.375910 0.515096 0.562233 0.041 Uiso 1 1 calc R U .
H2B H 0.428678 0.586641 0.421195 0.041 Uiso 1 1 calc R U .
H2C H 0.338100 0.583067 0.500966 0.041 Uiso 1 1 calc R U .
C3 C 0.05859(18) 0.4398(2) 0.1163(4) 0.0350(6) Uani 1 1 d . . .
H3A H 0.004907 0.406503 0.044858 0.052 Uiso 1 1 calc R U .
H3B H 0.044738 0.404506 0.214335 0.052 Uiso 1 1 calc R U .
H3C H 0.069009 0.503553 0.136896 0.052 Uiso 1 1 calc R U .
C4 C 0.3435(2) 0.3769(2) 0.2834(5) 0.0374(7) Uani 1 1 d . . .
H4A H 0.347737 0.347097 0.379868 0.056 Uiso 1 1 calc R U .
H4B H 0.305467 0.327737 0.206961 0.056 Uiso 1 1 calc R U .
H4C H 0.407343 0.417973 0.241709 0.056 Uiso 1 1 calc R U .
C5 C 0.1726(2) 0.3726(2) 0.4326(4) 0.0345(6) Uani 1 1 d . . .
H5A H 0.185348 0.342432 0.520853 0.052 Uiso 1 1 calc R U .
H5B H 0.146324 0.411382 0.470821 0.052 Uiso 1 1 calc R U .
H5C H 0.127002 0.323608 0.362218 0.052 Uiso 1 1 calc R U .
C6 C 0.1362(2) 0.32452(19) -0.0280(5) 0.0430(9) Uani 1 1 d . . .
H6A H 0.080463 0.296945 -0.096138 0.065 Uiso 1 1 calc R U .
H6B H 0.189657 0.325653 -0.082493 0.065 Uiso 1 1 calc R U .
H6C H 0.121940 0.286118 0.066673 0.065 Uiso 1 1 calc R U .
C7 C 0.1913(2) 0.5149(3) -0.1632(4) 0.0410(8) Uani 1 1 d . . .
H7A H 0.135869 0.481628 -0.231181 0.061 Uiso 1 1 calc R U .
H7B H 0.203514 0.579305 -0.143186 0.061 Uiso 1 1 calc R U .
H7C H 0.246749 0.518055 -0.213993 0.061 Uiso 1 1 calc R U .

loop_
_atom_site_aniso_label
_atom_site_aniso_U_11
_atom_site_aniso_U_22
_atom_site_aniso_U_33
_atom_site_aniso_U_23
_atom_site_aniso_U_13
_atom_site_aniso_U_12
ER1 0.01511(4) 0.01511(4) 0.01585(6) 0.000 0.000 0.00755(2)
SI1 0.0241(3) 0.0175(3) 0.0235(3) 0.0029(2) 0.0030(2) 0.0113(2)
SI2 0.0177(3) 0.0195(3) 0.0246(3) -0.0052(2) -0.0008(2) 0.0062(2)
C1 0.0185(9) 0.0157(8) 0.0204(11) 0.0001(8) 0.0013(8) 0.0076(7)
C2 0.0318(12) 0.0293(12) 0.0243(13) 0.0024(10) -0.0031(10) 0.0172(10)
C3 0.0206(11) 0.0387(14) 0.0424(18) -0.0113(13) -0.0003(11) 0.0125(10)
C4 0.0473(16) 0.0282(13) 0.047(2) 0.0053(12) 0.0070(13) 0.0263(13)
C5 0.0343(13) 0.0257(12) 0.0376(17) 0.0088(11) 0.0099(12) 0.0106(10)
C6 0.0337(14) 0.0266(13) 0.063(3) -0.0193(13) -0.0053(15) 0.0108(11)
C7 0.0342(14) 0.0464(17) 0.0239(15) -0.0009(12) -0.0083(12) 0.0063(13)

loop_
_atom_type_symbol
_atom_type_description
_atom_type_scat_dispersion_real
_atom_type_scat_dispersion_imag
_atom_type_scat_source
C C 0.0033 0.0016 'International Tables Vol C Tables 4.2.6.8 and 6.1.1.4'
H H 0.0000 0.0000 'International Tables Vol C Tables 4.2.6.8 and 6.1.1.4'
Si Si 0.0817 0.0704 'International Tables Vol C Tables 4.2.6.8 and 6.1.1.4'
Er Er -0.2586 4.9576 'International Tables Vol C Tables 4.2.6.8 and 6.1.1.4'

loop_
_geom_angle_atom_site_label_1
_geom_angle_atom_site_label_2
_geom_angle_atom_site_label_3
_geom_angle
_geom_angle_site_symmetry_1
_geom_angle_site_symmetry_3
C1 ER1 C1 108.17(6) 3_565 .
C1 ER1 C1 108.17(6) 3_565 2_665
C1 ER1 C1 108.17(6) . 2_665
C1 ER1 C2 68.21(8) 3_565 3_565
C1 ER1 C2 99.31(8) . 3_565
C1 ER1 C2 151.68(8) 2_665 3_565
C1 ER1 C2 99.31(8) 3_565 2_665
C1 ER1 C2 151.67(8) . 2_665
C1 ER1 C2 68.21(8) 2_665 2_665
C2 ER1 C2 84.37(8) 3_565 2_665
C1 ER1 C2 151.67(8) 3_565 .
C1 ER1 C2 68.21(8) . .
C1 ER1 C2 99.31(8) 2_665 .
C2 ER1 C2 84.37(8) 3_565 .
C2 ER1 C2 84.37(8) 2_665 .
C1 ER1 SI1 33.57(6) 3_565 3_565
C1 ER1 SI1 111.54(5) . 3_565
C1 ER1 SI1 132.05(5) 2_665 3_565
C2 ER1 SI1 35.24(5) 3_565 3_565
C2 ER1 SI1 87.68(5) 2_665 3_565
C2 ER1 SI1 119.60(6) . 3_565
C1 ER1 SI1 111.54(5) 3_565 2_665
C1 ER1 SI1 132.05(5) . 2_665
C1 ER1 SI1 33.57(6) 2_665 2_665
C2 ER1 SI1 119.60(6) 3_565 2_665
C2 ER1 SI1 35.24(5) 2_665 2_665
C2 ER1 SI1 87.68(5) . 2_665
SI1 ER1 SI1 116.414(9) 3_565 2_665
C1 ER1 SI1 132.05(5) 3_565 .
C1 ER1 SI1 33.58(6) . .
C1 ER1 SI1 111.54(5) 2_665 .
C2 ER1 SI1 87.68(5) 3_565 .
C2 ER1 SI1 119.60(6) 2_665 .
C2 ER1 SI1 35.24(5) . .
SI1 ER1 SI1 116.414(9) 3_565 .
SI1 ER1 SI1 116.413(9) 2_665 .
C1 SI1 C5 114.11(12) . .
C1 SI1 C4 115.17(14) . .
C5 SI1 C4 107.74(14) . .
C1 SI1 C2 107.19(11) . .
C5 SI1 C2 105.81(14) . .
C4 SI1 C2 106.13(14) . .
C1 SI1 ER1 44.84(7) . .
C5 SI1 ER1 116.08(10) . .
C4 SI1 ER1 136.17(10) . .
C2 SI1 ER1 63.51(8) . .
C1 SI2 C7 109.75(12) . .
C1 SI2 C3 111.76(12) . .
C7 SI2 C3 108.47(16) . .
C1 SI2 C6 114.89(14) . .
C7 SI2 C6 105.66(19) . .
C3 SI2 C6 105.94(15) . .
SI2 C1 SI1 120.20(11) . .
SI2 C1 ER1 125.41(11) . .
SI1 C1 ER1 101.58(10) . .
SI1 C2 ER1 81.25(9) . .

loop_
_geom_bond_atom_site_label_1
_geom_bond_atom_site_label_2
_geom_bond_distance
_geom_bond_site_symmetry_2
ER1 C1 2.358(2) 3_565
ER1 C1 2.358(2) .
ER1 C1 2.358(2) 2_665
ER1 C2 2.966(3) 3_565
ER1 C2 2.966(3) 2_665
ER1 C2 2.966(3) .
ER1 SI1 3.2752(6) 3_565
ER1 SI1 3.2752(6) 2_665
ER1 SI1 3.2752(6) .
SI1 C1 1.849(2) .
SI1 C5 1.875(3) .
SI1 C4 1.877(3) .
SI1 C2 1.912(3) .
SI2 C1 1.847(2) .
SI2 C7 1.876(4) .
SI2 C3 1.879(3) .
SI2 C6 1.884(3) .
